data_4340462
loop_
_publ_author_name
'Xue, Shufang'
'Guo, Yun-Nan'
'Zhao, Lang'
'Zhang, Haixia'
'Tang, Jinkui'

_publ_section_title
;
 Molecular Magnetic Investigation of a Family of Octanuclear [Cu6Ln2]
 Nanoclusters.
;
_journal_issue 15
_journal_name_full 'Inorganic chemistry'
_journal_page_first 8165
_journal_paper_doi 10.1021/ic501226v
_journal_volume 53
_journal_year 2014
_chemical_formula_sum 'C85 H94 Cu6 Dy2 N16 O43'
_chemical_formula_weight 2734.00
_chemical_name_systematic
; 
 ? 
;
_space_group_IT_number 2
_symmetry_cell_setting triclinic
_symmetry_space_group_name_Hall '-P 1'
_symmetry_space_group_name_H-M 'P -1'
_atom_sites_solution_hydrogens geom
_atom_sites_solution_primary direct
_atom_sites_solution_secondary difmap
_audit_creation_method SHELXL-97
_cell_angle_alpha 99.3110(10)
_cell_angle_beta 102.1380(10)
_cell_angle_gamma 91.5780(10)
_cell_formula_units_Z 2
_cell_length_a 14.5113(7)
_cell_length_b 17.9030(8)
_cell_length_c 21.1473(10)
_cell_measurement_reflns_used 9977
_cell_measurement_temperature 191(2)
_cell_measurement_theta_max 25.06
_cell_measurement_theta_min 2.31
_cell_volume 5289.6(4)
_computing_cell_refinement 'Bruker SMART'
_computing_data_collection 'Bruker SMART'
_computing_data_reduction 'Bruker SAINT'
_computing_molecular_graphics 'Bruker SHELXTL'
_computing_publication_material 'Bruker SHELXTL'
_computing_structure_refinement 'SHELXL-97 (Sheldrick, 1997)'
_computing_structure_solution 'SHELXS-97 (Sheldrick, 1990)'
_diffrn_ambient_temperature 191(2)
_diffrn_measured_fraction_theta_full 0.988
_diffrn_measured_fraction_theta_max 0.988
_diffrn_radiation_monochromator graphite
_diffrn_radiation_source 'fine-focus sealed tube'
_diffrn_radiation_type MoK\a
_diffrn_radiation_wavelength 0.71073
_diffrn_reflns_av_R_equivalents 0.0329
_diffrn_reflns_av_sigmaI/netI 0.0709
_diffrn_reflns_limit_h_max 17
_diffrn_reflns_limit_h_min -16
_diffrn_reflns_limit_k_max 19
_diffrn_reflns_limit_k_min -21
_diffrn_reflns_limit_l_max 25
_diffrn_reflns_limit_l_min -15
_diffrn_reflns_number 27097
_diffrn_reflns_theta_full 25.08
_diffrn_reflns_theta_max 25.08
_diffrn_reflns_theta_min 1.15
_exptl_absorpt_coefficient_mu 2.670
_exptl_absorpt_correction_T_max 0.7062
_exptl_absorpt_correction_T_min 0.5435
_exptl_absorpt_correction_type multi-scan
_exptl_absorpt_process_details 'SADABS; Bruker, 2000'
_exptl_crystal_colour brown
_exptl_crystal_density_diffrn 1.717
_exptl_crystal_density_method 'not measured'
_exptl_crystal_description rectangle
_exptl_crystal_F_000 2732
_exptl_crystal_size_max 0.26
_exptl_crystal_size_mid 0.22
_exptl_crystal_size_min 0.14
_refine_diff_density_max 1.834
_refine_diff_density_min -1.353
_refine_diff_density_rms 0.191
_refine_ls_extinction_method none
_refine_ls_goodness_of_fit_ref 1.017
_refine_ls_hydrogen_treatment constr
_refine_ls_matrix_type full
_refine_ls_number_parameters 1422
_refine_ls_number_reflns 18585
_refine_ls_number_restraints 1258
_refine_ls_restrained_S_all 0.996
_refine_ls_R_factor_all 0.0865
_refine_ls_R_factor_gt 0.0555
_refine_ls_shift/su_max 0.001
_refine_ls_shift/su_mean 0.000
_refine_ls_structure_factor_coef Fsqd
_refine_ls_weighting_details 'calc w=1/[\s^2^(Fo^2^)+(0.0960P)^2^+22.9799P] where P=(Fo^2^+2Fc^2^)/3'
_refine_ls_weighting_scheme calc
_refine_ls_wR_factor_gt 0.1570
_refine_ls_wR_factor_ref 0.1815
_reflns_number_gt 13045
_reflns_number_total 18585
_reflns_threshold_expression >2sigma(I)
_cod_data_source_file ic501226v_si_002.cif
_cod_data_source_block Cu6Dy2
_cod_depositor_comments 'Adding full bibliography for 4340462--4340463.cif.'
_cod_original_sg_symbol_H-M p-1
_cod_database_code 4340462

loop_
_symmetry_equiv_pos_as_xyz
'x, y, z'
'-x, -y, -z'

loop_
_atom_site_label
_atom_site_type_symbol
_atom_site_fract_x
_atom_site_fract_y
_atom_site_fract_z
_atom_site_U_iso_or_equiv
_atom_site_adp_type
_atom_site_occupancy
_atom_site_symmetry_multiplicity
_atom_site_calc_flag
_atom_site_refinement_flags
Cu1 Cu 0.67540(7) 0.54549(6) 0.73416(5) 0.0282(2) Uani 1 1 d .
Cu2 Cu 0.61087(7) 0.68206(6) 0.92880(5) 0.0309(2) Uani 1 1 d .
Cu3 Cu 0.58616(7) 0.83936(5) 1.12512(5) 0.0286(2) Uani 1 1 d .
Cu4 Cu 0.81751(7) 0.75385(6) 1.21062(5) 0.0297(2) Uani 1 1 d .
Cu5 Cu 0.87089(8) 0.71448(6) 0.99663(5) 0.0331(3) Uani 1 1 d .
Cu6 Cu 0.90154(8) 0.68666(6) 0.77797(5) 0.0320(2) Uani 1 1 d .
Dy1 Dy 0.82426(3) 0.56794(2) 0.635155(19) 0.03202(12) Uani 1 1 d .
Dy2 Dy 0.66954(3) 0.85260(2) 1.288500(19) 0.03058(12) Uani 1 1 d .
N1 N 0.6517(5) 0.6157(4) 0.8077(3) 0.0313(16) Uani 1 1 d .
N2 N 0.6409(5) 0.5954(4) 0.8671(3) 0.0297(15) Uani 1 1 d .
N3 N 0.6766(5) 0.4594(4) 0.7779(3) 0.0277(15) Uani 1 1 d .
N4 N 0.8843(5) 0.6777(4) 0.8643(3) 0.0307(16) Uani 1 1 d .
N5 N 0.8715(5) 0.7400(4) 0.9100(3) 0.0349(17) Uani 1 1 d .
N6 N 0.8901(5) 0.7941(4) 0.7876(3) 0.0340(17) Uani 1 1 d .
N7 N 0.6024(5) 0.7607(4) 1.0545(3) 0.0303(16) Uani 1 1 d .
N8 N 0.6119(5) 0.7753(4) 0.9936(3) 0.0314(16) Uani 1 1 d .
N9 N 0.6035(5) 0.9210(4) 1.0798(3) 0.0285(15) Uani 1 1 d .
N10 N 0.8363(5) 0.7556(4) 1.1237(3) 0.0301(16) Uani 1 1 d .
N11 N 0.8463(5) 0.6908(4) 1.0793(3) 0.0302(16) Uani 1 1 d .
N12 N 0.8189(5) 0.6454(4) 1.2027(3) 0.0276(15) Uani 1 1 d .
N13 N 0.7433(5) 0.4696(5) 0.5129(4) 0.0416(19) Uani 1 1 d .
N14 N 0.5270(7) 0.9352(6) 1.3371(4) 0.057(2) Uani 1 1 d .
N15 N 0.7620(9) 0.8636(5) 1.4209(5) 0.076(3) Uani 1 1 d U
N16 N 0.2978(6) 0.5844(5) 0.9684(4) 0.045(2) Uani 1 1 d .
O1 O 0.7083(4) 0.6208(3) 0.6882(3) 0.0330(13) Uani 1 1 d .
O2 O 0.7130(5) 0.6879(3) 0.5927(3) 0.0395(15) Uani 1 1 d .
O3 O 0.6272(5) 0.7341(3) 0.8590(3) 0.0381(15) Uani 1 1 d .
O4 O 0.7195(4) 0.4769(3) 0.6661(3) 0.0295(13) Uani 1 1 d .
O5 O 0.8920(4) 0.5817(3) 0.7469(3) 0.0366(14) Uani 1 1 d .
O6 O 0.9218(4) 0.4543(3) 0.6889(3) 0.0367(14) Uani 1 1 d .
O7 O 0.8716(4) 0.6139(3) 0.9478(3) 0.0368(14) Uani 1 1 d .
O8 O 0.8972(4) 0.6929(3) 0.6854(3) 0.0368(14) Uani 1 1 d .
O9 O 0.5994(4) 0.7757(3) 1.1889(3) 0.0321(13) Uani 1 1 d .
O10 O 0.5772(4) 0.7182(3) 1.2856(3) 0.0360(14) Uani 1 1 d .
O11 O 0.6123(4) 0.6379(3) 1.0065(3) 0.0316(13) Uani 1 1 d .
O12 O 0.5914(4) 0.9208(3) 1.2019(3) 0.0320(13) Uani 1 1 d .
O13 O 0.7800(4) 0.8539(3) 1.2235(3) 0.0366(14) Uani 1 1 d .
O14 O 0.7794(5) 0.9875(3) 1.2855(3) 0.0423(15) Uani 1 1 d .
O15 O 0.8521(5) 0.8147(3) 1.0379(3) 0.0394(15) Uani 1 1 d .
O16 O 0.7767(4) 0.7506(3) 1.2931(3) 0.0329(13) Uani 1 1 d .
O17 O 0.8766(5) 0.6089(4) 0.5456(3) 0.0491(17) Uani 1 1 d .
O18 O 0.9831(5) 0.5665(4) 0.6170(3) 0.0485(17) Uani 1 1 d .
O19 O 0.8166(4) 0.4551(4) 0.5522(3) 0.0417(15) Uani 1 1 d .
O20 O 0.7012(4) 0.5292(4) 0.5337(3) 0.0412(15) Uani 1 1 d .
O21 O 0.7120(5) 0.4318(4) 0.4596(3) 0.058(2) Uani 1 1 d .
O22 O 0.5103(5) 0.8669(4) 1.3073(3) 0.0496(17) Uani 1 1 d .
O23 O 0.6113(5) 0.9631(4) 1.3477(3) 0.0459(16) Uani 1 1 d .
O24 O 0.4635(6) 0.9745(5) 1.3546(5) 0.086(3) Uani 1 1 d .
O25 O 0.6847(5) 0.8268(4) 1.3999(3) 0.0475(17) Uani 1 1 d .
O26 O 0.7972(5) 0.8988(4) 1.3842(3) 0.0457(16) Uani 1 1 d .
O27 O 0.8071(7) 0.8637(6) 1.4785(5) 0.091(3) Uani 1 1 d U
O28 O 0.5181(5) 0.5243(4) 0.6776(3) 0.0475(17) Uani 1 1 d .
H28 H 0.4971 0.4749 0.6540 0.057 Uiso 1 1 calc R
O29 O 0.4526(5) 0.6646(4) 0.8983(3) 0.0507(17) Uani 1 1 d .
H29 H 0.4225 0.6528 0.9316 0.061 Uiso 1 1 calc R
O30 O 0.4226(5) 0.8293(4) 1.0896(3) 0.0543(19) Uani 1 1 d .
H30 H 0.3890 0.8673 1.1103 0.065 Uiso 1 1 calc R
O31 O 0.9754(5) 0.7826(4) 1.2630(3) 0.0573(19) Uani 1 1 d DU
H31 H 1.0263 0.7656 1.2437 0.069 Uiso 1 1 calc R
O32 O 1.0284(5) 0.7254(4) 1.0296(4) 0.0567(19) Uani 1 1 d .
H32 H 1.0549 0.7662 1.0639 0.068 Uiso 1 1 calc R
O33 O 1.0645(5) 0.6978(5) 0.8057(4) 0.073(2) Uani 1 1 d .
H33 H 1.0953 0.6598 0.7826 0.088 Uiso 1 1 calc R
O34 O 0.3871(5) 0.5850(4) 0.9844(4) 0.061(2) Uani 1 1 d .
O35 O 0.2600(6) 0.6268(4) 0.9313(4) 0.066(2) Uani 1 1 d .
O36 O 0.2477(5) 0.5430(4) 0.9917(4) 0.060(2) Uani 1 1 d .
O37 O 0.0491(13) 0.8991(11) -0.0161(9) 0.084(5) Uani 0.50 1 d PU
O38 O 0.1667(11) 0.9617(8) 0.0358(7) 0.054(4) Uani 0.50 1 d PU
O39 O 0.1354(18) 0.8659(15) 0.2240(13) 0.121(8) Uiso 0.50 1 d P
O40 O 0.0631(19) 0.7875(15) 0.1632(12) 0.124(8) Uiso 0.50 1 d P
O41 O 0.1382(7) 0.6550(5) 0.7020(4) 0.078(2) Uani 1 1 d U
H41 H 0.0857 0.6390 0.6774 0.118 Uiso 1 1 calc R
O42 O 0.4517(5) 0.4324(4) 0.5600(3) 0.0542(18) Uani 1 1 d U
H42 H 0.4086 0.4526 0.5367 0.081 Uiso 1 1 calc R
O43 O 0.3142(10) 0.9290(8) 0.1336(6) 0.131(4) Uani 1 1 d U
H43 H 0.2824 0.9599 0.1136 0.197 Uiso 1 1 calc R
O44 O 0.4825(14) 0.8578(12) 0.4961(9) 0.097(6) Uani 0.50 1 d PU
O45 O 0.3756(18) 0.7804(15) 0.5866(13) 0.136(9) Uani 0.50 1 d PU
O46 O 0.253(3) 0.950(2) 0.4376(19) 0.213(16) Uani 0.50 1 d PU
O47 O 0.0000 0.0000 0.5000 0.291(17) Uiso 1 2 d S
C1 C 0.6508(6) 0.7271(5) 0.7518(4) 0.0324(15) Uani 1 1 d U
C2 C 0.6797(6) 0.6905(5) 0.6960(4) 0.0334(16) Uani 1 1 d U
C3 C 0.6827(6) 0.7304(5) 0.6442(4) 0.0348(16) Uani 1 1 d U
C4 C 0.6578(7) 0.8044(5) 0.6474(5) 0.0415(17) Uani 1 1 d U
H4 H 0.6599 0.8307 0.6120 0.050 Uiso 1 1 calc R
C5 C 0.6294(7) 0.8404(5) 0.7035(5) 0.0427(18) Uani 1 1 d U
H5 H 0.6125 0.8915 0.7063 0.051 Uiso 1 1 calc R
C6 C 0.6258(7) 0.8032(5) 0.7537(4) 0.0395(17) Uani 1 1 d U
H6 H 0.6061 0.8286 0.7911 0.047 Uiso 1 1 calc R
C7 C 0.6433(6) 0.6907(5) 0.8083(4) 0.0286(16) Uani 1 1 d U
C8 C 0.6445(6) 0.5262(5) 0.8774(4) 0.0315(17) Uani 1 1 d U
H8 H 0.6371 0.5198 0.9198 0.038 Uiso 1 1 calc R
C9 C 0.6576(6) 0.4571(5) 0.8358(4) 0.0295(15) Uani 1 1 d U
C10 C 0.6509(6) 0.3874(5) 0.8586(4) 0.0354(16) Uani 1 1 d U
H10 H 0.6383 0.3860 0.9007 0.042 Uiso 1 1 calc R
C11 C 0.6633(6) 0.3217(5) 0.8179(4) 0.0379(17) Uani 1 1 d U
H11 H 0.6570 0.2744 0.8319 0.045 Uiso 1 1 calc R
C12 C 0.6846(6) 0.3229(5) 0.7568(4) 0.0356(15) Uani 1 1 d U
C13 C 0.6914(6) 0.3955(5) 0.7383(4) 0.0329(15) Uani 1 1 d U
C14 C 0.6978(7) 0.2583(5) 0.7123(5) 0.0418(17) Uani 1 1 d U
H14 H 0.6949 0.2091 0.7234 0.050 Uiso 1 1 calc R
C15 C 0.7125(6) 0.4053(5) 0.6774(4) 0.0328(16) Uani 1 1 d U
C16 C 0.7152(7) 0.2684(5) 0.6522(5) 0.0415(18) Uani 1 1 d U
H16 H 0.7225 0.2250 0.6216 0.050 Uiso 1 1 calc R
C17 C 0.7224(6) 0.3413(5) 0.6348(4) 0.0369(17) Uani 1 1 d U
H17 H 0.7343 0.3458 0.5930 0.044 Uiso 1 1 calc R
C18 C 0.7046(8) 0.7195(6) 0.5337(5) 0.048(2) Uani 1 1 d U
H18A H 0.6390 0.7317 0.5186 0.072 Uiso 1 1 calc R
H18B H 0.7229 0.6826 0.4997 0.072 Uiso 1 1 calc R
H18C H 0.7461 0.7659 0.5425 0.072 Uiso 1 1 calc R
C19 C 0.8990(6) 0.5403(5) 0.8522(4) 0.0318(15) Uani 1 1 d U
C20 C 0.9035(6) 0.5280(5) 0.7850(4) 0.0318(15) Uani 1 1 d U
C21 C 0.9195(6) 0.4559(5) 0.7540(4) 0.0341(16) Uani 1 1 d U
C22 C 0.9293(6) 0.3949(5) 0.7869(4) 0.0351(16) Uani 1 1 d U
H22 H 0.9396 0.3461 0.7652 0.042 Uiso 1 1 calc R
C23 C 0.9236(6) 0.4067(5) 0.8522(4) 0.0379(17) Uani 1 1 d U
H23 H 0.9296 0.3650 0.8751 0.046 Uiso 1 1 calc R
C24 C 0.9092(6) 0.4781(5) 0.8854(4) 0.0360(16) Uani 1 1 d U
H24 H 0.9064 0.4845 0.9304 0.043 Uiso 1 1 calc R
C25 C 0.8832(6) 0.6130(5) 0.8899(4) 0.0307(17) Uani 1 1 d U
C26 C 0.8709(7) 0.8093(5) 0.8994(4) 0.040(2) Uani 1 1 d U
H26 H 0.8621 0.8458 0.9353 0.048 Uiso 1 1 calc R
C27 C 0.8814(7) 0.8407(5) 0.8413(4) 0.0423(18) Uani 1 1 d U
C28 C 0.8824(7) 0.9200(6) 0.8433(5) 0.0486(19) Uani 1 1 d U
H28A H 0.8745 0.9531 0.8814 0.058 Uiso 1 1 calc R
C29 C 0.8953(8) 0.9482(6) 0.7885(5) 0.0507(19) Uani 1 1 d U
H29A H 0.8969 1.0015 0.7894 0.061 Uiso 1 1 calc R
C30 C 0.9058(7) 0.9007(6) 0.7319(5) 0.0470(17) Uani 1 1 d U
C31 C 0.9007(7) 0.8213(5) 0.7334(5) 0.0423(16) Uani 1 1 d U
C32 C 0.9198(8) 0.9239(6) 0.6740(5) 0.0518(19) Uani 1 1 d U
H32A H 0.9241 0.9762 0.6710 0.062 Uiso 1 1 calc R
C33 C 0.9065(7) 0.7651(6) 0.6781(4) 0.0409(18) Uani 1 1 d U
C34 C 0.9271(7) 0.8695(6) 0.6219(5) 0.0508(19) Uani 1 1 d U
H34 H 0.9375 0.8853 0.5831 0.061 Uiso 1 1 calc R
C35 C 0.9199(7) 0.7911(6) 0.6235(5) 0.0453(18) Uani 1 1 d U
H35 H 0.9246 0.7558 0.5858 0.054 Uiso 1 1 calc R
C36 C 0.9549(7) 0.3868(6) 0.6557(5) 0.046(2) Uani 1 1 d U
H36A H 1.0155 0.3754 0.6817 0.068 Uiso 1 1 calc R
H36B H 0.9631 0.3950 0.6124 0.068 Uiso 1 1 calc R
H36C H 0.9086 0.3441 0.6503 0.068 Uiso 1 1 calc R
C37 C 0.5912(6) 0.6560(5) 1.1150(4) 0.0290(15) Uani 1 1 d U
C38 C 0.5890(6) 0.7011(5) 1.1758(4) 0.0296(15) Uani 1 1 d U
C39 C 0.5779(6) 0.6655(5) 1.2288(4) 0.0307(15) Uani 1 1 d U
C40 C 0.5705(6) 0.5882(5) 1.2237(4) 0.0341(16) Uani 1 1 d U
H40 H 0.5635 0.5653 1.2601 0.041 Uiso 1 1 calc R
C41 C 0.5734(6) 0.5444(5) 1.1641(4) 0.0326(16) Uani 1 1 d U
H41A H 0.5690 0.4907 1.1598 0.039 Uiso 1 1 calc R
C42 C 0.5827(6) 0.5767(5) 1.1107(4) 0.0313(15) Uani 1 1 d U
H42A H 0.5834 0.5449 1.0702 0.038 Uiso 1 1 calc R
C43 C 0.6029(5) 0.6851(4) 1.0559(4) 0.0262(16) Uani 1 1 d U
C44 C 0.6173(6) 0.8420(5) 0.9791(4) 0.0344(18) Uani 1 1 d U
H44 H 0.6237 0.8432 0.9354 0.041 Uiso 1 1 calc R
C45 C 0.6153(7) 0.9163(5) 1.0192(4) 0.0375(17) Uani 1 1 d U
C46 C 0.6267(7) 0.9825(5) 0.9910(5) 0.0419(17) Uani 1 1 d U
H46 H 0.6373 0.9783 0.9478 0.050 Uiso 1 1 calc R
C47 C 0.6220(7) 1.0516(6) 1.0276(5) 0.0460(18) Uani 1 1 d U
H47 H 0.6270 1.0959 1.0088 0.055 Uiso 1 1 calc R
C48 C 0.6097(7) 1.0593(5) 1.0936(5) 0.0417(16) Uani 1 1 d U
C49 C 0.6026(7) 0.9902(5) 1.1175(4) 0.0372(15) Uani 1 1 d U
C50 C 0.6038(7) 1.1270(6) 1.1345(5) 0.0473(18) Uani 1 1 d U
H50 H 0.6077 1.1740 1.1195 0.057 Uiso 1 1 calc R
C51 C 0.5939(7) 0.9890(5) 1.1839(4) 0.0376(17) Uani 1 1 d U
C52 C 0.5924(7) 1.1251(5) 1.1964(5) 0.0459(19) Uani 1 1 d U
H52 H 0.5877 1.1715 1.2242 0.055 Uiso 1 1 calc R
C53 C 0.5872(7) 1.0563(5) 1.2211(5) 0.0409(18) Uani 1 1 d U
H53 H 0.5790 1.0578 1.2647 0.049 Uiso 1 1 calc R
C54 C 0.5470(7) 0.6895(5) 1.3378(4) 0.038(2) Uani 1 1 d U
H54A H 0.4858 0.6610 1.3208 0.058 Uiso 1 1 calc R
H54B H 0.5408 0.7319 1.3720 0.058 Uiso 1 1 calc R
H54C H 0.5937 0.6560 1.3565 0.058 Uiso 1 1 calc R
C55 C 0.8386(6) 0.8938(5) 1.1355(4) 0.0333(15) Uani 1 1 d U
C56 C 0.8104(6) 0.9075(5) 1.1955(4) 0.0325(15) Uani 1 1 d U
C57 C 0.8111(6) 0.9833(5) 1.2273(4) 0.0360(16) Uani 1 1 d U
C58 C 0.8405(7) 1.0439(5) 1.2027(5) 0.0418(17) Uani 1 1 d U
H58 H 0.8438 1.0941 1.2263 0.050 Uiso 1 1 calc R
C59 C 0.8656(7) 1.0295(6) 1.1417(5) 0.0438(18) Uani 1 1 d U
H59 H 0.8833 1.0709 1.1229 0.053 Uiso 1 1 calc R
C60 C 0.8651(7) 0.9565(5) 1.1080(4) 0.0394(17) Uani 1 1 d U
H60 H 0.8825 0.9482 1.0667 0.047 Uiso 1 1 calc R
C61 C 0.8417(6) 0.8180(5) 1.0967(4) 0.0332(17) Uani 1 1 d U
C62 C 0.8461(6) 0.6230(5) 1.0945(4) 0.0317(17) Uani 1 1 d U
H62 H 0.8540 0.5840 1.0603 0.038 Uiso 1 1 calc R
C63 C 0.8360(6) 0.5962(5) 1.1539(4) 0.0299(15) Uani 1 1 d U
C64 C 0.8435(6) 0.5198(5) 1.1588(4) 0.0356(16) Uani 1 1 d U
H64 H 0.8564 0.4850 1.1232 0.043 Uiso 1 1 calc R
C65 C 0.8324(6) 0.4952(5) 1.2140(4) 0.0381(17) Uani 1 1 d U
H65 H 0.8372 0.4429 1.2168 0.046 Uiso 1 1 calc R
C66 C 0.8062(6) 0.6227(5) 1.2594(4) 0.0325(15) Uani 1 1 d U
C67 C 0.8139(6) 0.5461(5) 1.2679(4) 0.0355(15) Uani 1 1 d U
C68 C 0.8026(7) 0.5293(5) 1.3284(4) 0.0417(17) Uani 1 1 d U
H68 H 0.8040 0.4783 1.3356 0.050 Uiso 1 1 calc R
C69 C 0.7870(6) 0.6815(5) 1.3090(4) 0.0336(16) Uani 1 1 d U
C70 C 0.7896(7) 0.5857(5) 1.3775(4) 0.0400(17) Uani 1 1 d U
H70 H 0.7865 0.5734 1.4190 0.048 Uiso 1 1 calc R
C71 C 0.7809(7) 0.6618(5) 1.3676(4) 0.0383(17) Uani 1 1 d U
H71 H 0.7707 0.6994 1.4022 0.046 Uiso 1 1 calc R
C72 C 0.7995(8) 1.0577(6) 1.3305(5) 0.049(2) Uani 1 1 d U
H72A H 0.8665 1.0737 1.3372 0.074 Uiso 1 1 calc R
H72B H 0.7852 1.0509 1.3725 0.074 Uiso 1 1 calc R
H72C H 0.7607 1.0964 1.3126 0.074 Uiso 1 1 calc R
C73 C 0.9613(8) 0.5921(6) 0.5653(5) 0.049(3) Uani 1 1 d U
C74 C 1.0266(9) 0.6038(8) 0.5271(6) 0.072(3) Uani 1 1 d U
H74A H 1.0891 0.5908 0.5489 0.108 Uiso 1 1 calc R
H74B H 1.0292 0.6571 0.5219 0.108 Uiso 1 1 calc R
H74C H 1.0071 0.5716 0.4839 0.108 Uiso 1 1 calc R
C75 C 0.4542(8) 0.5797(7) 0.6766(6) 0.073(4) Uani 1 1 d .
H75A H 0.4662 0.6127 0.7196 0.109 Uiso 1 1 calc R
H75B H 0.3900 0.5560 0.6667 0.109 Uiso 1 1 calc R
H75C H 0.4608 0.6099 0.6429 0.109 Uiso 1 1 calc R
C76 C 0.3912(8) 0.6683(6) 0.8384(6) 0.062(3) Uani 1 1 d .
H76A H 0.4222 0.6988 0.8134 0.092 Uiso 1 1 calc R
H76B H 0.3337 0.6916 0.8466 0.092 Uiso 1 1 calc R
H76C H 0.3749 0.6169 0.8133 0.092 Uiso 1 1 calc R
C77 C 0.3672(8) 0.7723(5) 1.0400(5) 0.052(3) Uani 1 1 d .
H77A H 0.3778 0.7789 0.9970 0.078 Uiso 1 1 calc R
H77B H 0.3002 0.7767 1.0405 0.078 Uiso 1 1 calc R
H77C H 0.3858 0.7221 1.0487 0.078 Uiso 1 1 calc R
C78 C 0.9894(17) 0.8303(12) 1.3295(7) 0.164(8) Uani 1 1 d DU
H78A H 1.0211 0.8793 1.3294 0.246 Uiso 1 1 calc R
H78B H 1.0283 0.8044 1.3620 0.246 Uiso 1 1 calc R
H78C H 0.9279 0.8385 1.3408 0.246 Uiso 1 1 calc R
C79 C 1.0935(8) 0.6758(8) 1.0034(6) 0.076(4) Uani 1 1 d .
H79A H 1.0629 0.6248 0.9878 0.113 Uiso 1 1 calc R
H79B H 1.1498 0.6738 1.0378 0.113 Uiso 1 1 calc R
H79C H 1.1118 0.6953 0.9668 0.113 Uiso 1 1 calc R
C80 C 1.1241(9) 0.7528(7) 0.8516(7) 0.075(4) Uani 1 1 d .
H80A H 1.1465 0.7911 0.8292 0.113 Uiso 1 1 calc R
H80B H 1.1782 0.7287 0.8744 0.113 Uiso 1 1 calc R
H80C H 1.0894 0.7770 0.8836 0.113 Uiso 1 1 calc R
C81 C 0.1789(13) 0.7110(10) 0.6758(8) 0.115(6) Uani 1 1 d U
H81A H 0.1514 0.7594 0.6872 0.172 Uiso 1 1 calc R
H81B H 0.1669 0.6966 0.6279 0.172 Uiso 1 1 calc R
H81C H 0.2472 0.7163 0.6938 0.172 Uiso 1 1 calc R
C82 C 0.5105(9) 0.3969(7) 0.5203(6) 0.071(3) Uani 1 1 d .
H82A H 0.5713 0.4262 0.5300 0.106 Uiso 1 1 calc R
H82B H 0.4801 0.3943 0.4740 0.106 Uiso 1 1 calc R
H82C H 0.5208 0.3454 0.5295 0.106 Uiso 1 1 calc R
C83 C 0.1117(11) 0.9083(8) 0.0232(7) 0.020(3) Uani 0.50 1 d PU
C84 C 0.1212(15) 0.8713(12) 0.0723(11) 0.053(4) Uani 0.50 1 d PU
C85 C 0.3350(14) 0.9563(11) 0.1981(9) 0.127(6) Uani 1 1 d U
H85A H 0.3997 0.9793 0.2108 0.190 Uiso 1 1 calc R
H85B H 0.3296 0.9149 0.2225 0.190 Uiso 1 1 calc R
H85C H 0.2910 0.9947 0.2081 0.190 Uiso 1 1 calc R
C86 C 0.1876(15) 0.8114(13) 0.1281(10) 0.061(5) Uani 0.50 1 d PDU
C87 C 0.1267(15) 0.8298(12) 0.1748(10) 0.053(5) Uani 0.50 1 d PDU

loop_
_atom_site_aniso_label
_atom_site_aniso_U_11
_atom_site_aniso_U_22
_atom_site_aniso_U_33
_atom_site_aniso_U_23
_atom_site_aniso_U_13
_atom_site_aniso_U_12
Cu1 0.0346(6) 0.0284(5) 0.0246(5) 0.0072(4) 0.0105(4) 0.0057(4)
Cu2 0.0379(6) 0.0327(6) 0.0235(5) 0.0027(4) 0.0115(4) 0.0045(5)
Cu3 0.0414(6) 0.0239(5) 0.0218(5) 0.0056(4) 0.0079(4) 0.0050(4)
Cu4 0.0380(6) 0.0277(5) 0.0272(5) 0.0089(4) 0.0122(4) 0.0051(4)
Cu5 0.0406(6) 0.0369(6) 0.0248(5) 0.0076(4) 0.0115(5) 0.0060(5)
Cu6 0.0397(6) 0.0328(6) 0.0251(5) 0.0089(4) 0.0073(4) 0.0027(5)
Dy1 0.0341(2) 0.0411(3) 0.0224(2) 0.00493(17) 0.00948(17) 0.00473(18)
Dy2 0.0399(2) 0.0311(2) 0.0217(2) 0.00408(16) 0.00901(17) 0.00478(17)
N1 0.035(4) 0.032(4) 0.029(4) 0.005(3) 0.011(3) 0.002(3)
N2 0.034(4) 0.033(4) 0.023(4) 0.006(3) 0.010(3) 0.002(3)
N3 0.035(4) 0.023(4) 0.024(4) 0.004(3) 0.005(3) 0.002(3)
N4 0.036(4) 0.028(4) 0.027(4) 0.001(3) 0.008(3) -0.002(3)
N5 0.041(4) 0.034(4) 0.030(4) 0.005(3) 0.007(3) 0.006(3)
N6 0.043(4) 0.031(4) 0.028(4) 0.008(3) 0.005(3) 0.001(3)
N7 0.039(4) 0.031(4) 0.024(4) 0.007(3) 0.009(3) 0.007(3)
N8 0.034(4) 0.039(4) 0.023(4) 0.005(3) 0.009(3) 0.005(3)
N9 0.033(4) 0.026(4) 0.027(4) 0.004(3) 0.007(3) 0.007(3)
N10 0.027(4) 0.036(4) 0.030(4) 0.009(3) 0.010(3) -0.001(3)
N11 0.032(4) 0.033(4) 0.026(4) 0.003(3) 0.009(3) 0.001(3)
N12 0.027(4) 0.026(4) 0.030(4) 0.007(3) 0.005(3) 0.001(3)
N13 0.036(4) 0.051(5) 0.038(5) 0.008(4) 0.008(4) -0.001(4)
N14 0.064(7) 0.075(7) 0.040(5) 0.013(5) 0.021(5) 0.018(5)
N15 0.113(10) 0.038(5) 0.072(5) -0.003(5) 0.021(5) -0.023(6)
N16 0.051(5) 0.043(5) 0.041(5) 0.004(4) 0.009(4) 0.003(4)
O1 0.045(4) 0.026(3) 0.037(3) 0.012(3) 0.022(3) 0.008(3)
O2 0.053(4) 0.041(4) 0.027(3) 0.009(3) 0.014(3) 0.004(3)
O3 0.057(4) 0.033(3) 0.027(3) 0.001(3) 0.018(3) 0.006(3)
O4 0.033(3) 0.029(3) 0.029(3) 0.005(2) 0.010(2) 0.004(2)
O5 0.058(4) 0.029(3) 0.024(3) 0.010(3) 0.006(3) 0.005(3)
O6 0.044(4) 0.042(4) 0.025(3) 0.005(3) 0.010(3) 0.009(3)
O7 0.052(4) 0.035(3) 0.029(3) 0.010(3) 0.016(3) 0.007(3)
O8 0.046(4) 0.038(4) 0.029(3) 0.012(3) 0.010(3) 0.000(3)
O9 0.052(4) 0.022(3) 0.023(3) 0.005(2) 0.008(3) 0.003(3)
O10 0.049(4) 0.038(4) 0.022(3) 0.006(3) 0.010(3) 0.003(3)
O11 0.044(4) 0.031(3) 0.021(3) 0.003(2) 0.010(3) 0.009(3)
O12 0.047(4) 0.025(3) 0.024(3) 0.007(2) 0.006(3) 0.006(3)
O13 0.054(4) 0.028(3) 0.036(3) 0.012(3) 0.024(3) 0.009(3)
O14 0.063(4) 0.031(3) 0.034(4) 0.002(3) 0.015(3) 0.001(3)
O15 0.054(4) 0.035(4) 0.035(4) 0.011(3) 0.019(3) 0.008(3)
O16 0.040(3) 0.034(3) 0.027(3) 0.008(3) 0.010(3) 0.004(3)
O17 0.055(5) 0.063(5) 0.032(4) 0.010(3) 0.016(3) -0.006(4)
O18 0.042(4) 0.069(5) 0.036(4) 0.007(3) 0.012(3) 0.007(3)
O19 0.043(4) 0.049(4) 0.034(4) 0.007(3) 0.009(3) 0.011(3)
O20 0.041(4) 0.043(4) 0.036(4) 0.002(3) 0.005(3) 0.006(3)
O21 0.061(5) 0.064(5) 0.034(4) -0.017(4) -0.003(3) 0.006(4)
O22 0.055(4) 0.049(4) 0.046(4) 0.003(3) 0.017(3) 0.005(3)
O23 0.060(5) 0.041(4) 0.036(4) 0.001(3) 0.014(3) 0.008(3)
O24 0.070(6) 0.087(7) 0.095(7) -0.015(5) 0.024(5) 0.038(5)
O25 0.069(5) 0.048(4) 0.027(3) 0.009(3) 0.012(3) -0.006(4)
O26 0.059(4) 0.039(4) 0.036(4) 0.012(3) 0.000(3) -0.013(3)
O27 0.092(3) 0.091(3) 0.089(3) 0.0172(11) 0.0174(11) 0.0040(10)
O28 0.047(4) 0.054(4) 0.039(4) 0.012(3) 0.001(3) 0.004(3)
O29 0.036(4) 0.069(5) 0.047(4) 0.009(4) 0.010(3) 0.004(3)
O30 0.036(4) 0.059(5) 0.059(5) -0.011(4) 0.007(3) 0.002(3)
O31 0.050(4) 0.057(5) 0.055(4) 0.003(4) -0.005(3) 0.002(4)
O32 0.038(4) 0.053(4) 0.078(5) 0.014(4) 0.009(4) 0.005(3)
O33 0.043(5) 0.078(6) 0.089(6) -0.009(5) 0.009(4) 0.002(4)
O34 0.054(5) 0.061(5) 0.067(5) 0.003(4) 0.014(4) 0.012(4)
O35 0.083(6) 0.050(5) 0.064(5) 0.020(4) 0.008(4) 0.005(4)
O36 0.064(5) 0.065(5) 0.050(4) 0.014(4) 0.009(4) -0.006(4)
O37 0.087(9) 0.102(9) 0.072(8) 0.030(7) 0.032(7) -0.035(7)
O38 0.068(7) 0.052(7) 0.046(7) 0.011(6) 0.019(6) -0.005(6)
O41 0.075(5) 0.081(5) 0.079(5) 0.014(4) 0.014(4) 0.012(4)
O42 0.055(4) 0.059(4) 0.046(4) 0.015(3) -0.002(3) 0.013(3)
O43 0.113(7) 0.147(8) 0.115(7) -0.011(6) 0.005(6) 0.040(6)
O44 0.097(9) 0.101(9) 0.086(9) 0.025(7) -0.006(7) 0.042(8)
O45 0.120(11) 0.143(12) 0.155(12) 0.025(9) 0.054(9) -0.014(9)
O46 0.209(18) 0.210(18) 0.215(18) 0.025(10) 0.043(10) 0.031(10)
C1 0.041(3) 0.029(3) 0.031(3) 0.008(3) 0.013(3) 0.006(3)
C2 0.039(3) 0.031(3) 0.033(3) 0.006(3) 0.012(3) 0.005(3)
C3 0.045(4) 0.032(3) 0.032(3) 0.010(3) 0.013(3) 0.005(3)
C4 0.053(4) 0.037(3) 0.040(4) 0.015(3) 0.015(3) 0.008(3)
C5 0.055(4) 0.034(4) 0.042(4) 0.009(3) 0.015(3) 0.010(3)
C6 0.049(4) 0.035(3) 0.036(3) 0.004(3) 0.014(3) 0.010(3)
C7 0.031(4) 0.029(4) 0.027(4) 0.005(3) 0.011(3) 0.004(3)
C8 0.031(4) 0.037(4) 0.028(4) 0.008(3) 0.008(3) 0.001(3)
C9 0.030(3) 0.033(3) 0.027(3) 0.007(3) 0.008(3) 0.000(3)
C10 0.036(3) 0.038(4) 0.034(3) 0.012(3) 0.007(3) 0.001(3)
C11 0.042(4) 0.036(3) 0.038(3) 0.014(3) 0.007(3) 0.003(3)
C12 0.037(3) 0.036(3) 0.036(3) 0.012(3) 0.008(3) 0.004(3)
C13 0.032(3) 0.034(3) 0.032(3) 0.007(3) 0.005(3) 0.004(3)
C14 0.048(4) 0.035(3) 0.043(3) 0.007(3) 0.009(3) 0.005(3)
C15 0.037(3) 0.032(3) 0.031(3) 0.010(3) 0.006(3) 0.005(3)
C16 0.045(4) 0.038(4) 0.041(4) 0.004(3) 0.010(3) 0.008(3)
C17 0.039(4) 0.037(4) 0.036(3) 0.006(3) 0.010(3) 0.007(3)
C18 0.068(6) 0.046(5) 0.035(5) 0.017(4) 0.017(5) 0.003(5)
C19 0.031(3) 0.036(3) 0.028(3) 0.009(3) 0.004(3) 0.008(3)
C20 0.032(3) 0.035(3) 0.028(3) 0.008(3) 0.004(3) 0.005(3)
C21 0.034(3) 0.039(3) 0.028(3) 0.009(3) 0.001(3) 0.005(3)
C22 0.034(3) 0.035(3) 0.034(3) 0.007(3) 0.001(3) 0.004(3)
C23 0.038(4) 0.039(4) 0.036(3) 0.014(3) 0.000(3) 0.007(3)
C24 0.035(3) 0.041(3) 0.034(3) 0.015(3) 0.003(3) 0.005(3)
C25 0.028(4) 0.036(4) 0.030(4) 0.011(3) 0.006(3) 0.004(3)
C26 0.052(5) 0.036(4) 0.031(4) 0.004(3) 0.008(4) 0.003(4)
C27 0.054(4) 0.040(4) 0.033(4) 0.011(3) 0.005(3) -0.001(3)
C28 0.063(4) 0.041(4) 0.039(4) 0.007(3) 0.003(3) -0.003(3)
C29 0.063(4) 0.041(4) 0.045(4) 0.013(3) 0.002(3) -0.006(3)
C30 0.055(3) 0.044(3) 0.039(3) 0.015(3) 0.000(3) -0.007(3)
C31 0.050(3) 0.040(3) 0.036(3) 0.015(3) 0.002(3) -0.008(3)
C32 0.060(4) 0.048(4) 0.044(4) 0.017(3) -0.003(3) -0.013(3)
C33 0.043(4) 0.048(4) 0.032(3) 0.015(3) 0.003(3) -0.009(3)
C34 0.057(4) 0.054(4) 0.042(4) 0.021(3) 0.005(3) -0.012(4)
C35 0.052(4) 0.050(4) 0.035(4) 0.017(3) 0.004(3) -0.008(3)
C36 0.039(5) 0.048(5) 0.044(5) -0.006(4) 0.008(4) 0.013(4)
C37 0.030(3) 0.027(3) 0.030(3) 0.006(3) 0.005(3) 0.003(3)
C38 0.030(3) 0.026(3) 0.033(3) 0.007(3) 0.005(3) 0.003(3)
C39 0.033(3) 0.029(3) 0.033(3) 0.009(3) 0.009(3) 0.004(3)
C40 0.038(3) 0.030(3) 0.033(3) 0.010(3) 0.004(3) 0.001(3)
C41 0.036(3) 0.027(3) 0.035(3) 0.006(3) 0.007(3) 0.004(3)
C42 0.034(3) 0.024(3) 0.035(3) 0.003(3) 0.007(3) 0.006(3)
C43 0.025(3) 0.022(3) 0.031(4) 0.006(3) 0.004(3) 0.002(3)
C44 0.047(4) 0.035(4) 0.026(4) 0.011(3) 0.012(3) 0.007(4)
C45 0.047(4) 0.034(3) 0.034(3) 0.010(3) 0.011(3) 0.010(3)
C46 0.056(4) 0.039(4) 0.034(3) 0.012(3) 0.014(3) 0.005(3)
C47 0.061(4) 0.037(4) 0.041(4) 0.013(3) 0.008(3) 0.002(3)
C48 0.053(3) 0.032(3) 0.041(3) 0.010(3) 0.008(3) 0.008(3)
C49 0.049(3) 0.030(3) 0.035(3) 0.009(3) 0.009(3) 0.004(3)
C50 0.060(4) 0.034(3) 0.045(4) 0.006(3) 0.005(3) 0.003(3)
C51 0.049(4) 0.029(3) 0.034(3) 0.008(3) 0.007(3) 0.005(3)
C52 0.057(4) 0.033(4) 0.044(4) 0.002(3) 0.006(3) 0.007(3)
C53 0.055(4) 0.032(3) 0.035(4) 0.004(3) 0.009(3) 0.007(3)
C54 0.045(5) 0.045(5) 0.030(4) 0.012(4) 0.014(4) -0.011(4)
C55 0.039(3) 0.036(3) 0.030(3) 0.011(3) 0.012(3) 0.005(3)
C56 0.035(3) 0.037(3) 0.027(3) 0.011(3) 0.008(3) 0.006(3)
C57 0.040(4) 0.035(3) 0.033(3) 0.008(3) 0.009(3) 0.001(3)
C58 0.048(4) 0.038(4) 0.039(4) 0.008(3) 0.009(3) -0.002(3)
C59 0.053(4) 0.040(4) 0.042(4) 0.012(3) 0.014(3) 0.000(3)
C60 0.046(3) 0.041(3) 0.034(3) 0.009(3) 0.012(3) -0.001(3)
C61 0.031(4) 0.041(4) 0.032(4) 0.013(3) 0.013(3) 0.004(3)
C62 0.030(4) 0.037(4) 0.029(4) 0.005(3) 0.008(3) 0.002(3)
C63 0.030(3) 0.033(3) 0.028(3) 0.010(3) 0.009(3) 0.002(3)
C64 0.040(4) 0.034(3) 0.033(3) 0.007(3) 0.008(3) 0.004(3)
C65 0.042(4) 0.035(3) 0.038(3) 0.011(3) 0.007(3) 0.001(3)
C66 0.037(3) 0.034(3) 0.030(3) 0.013(3) 0.010(3) 0.002(3)
C67 0.041(3) 0.035(3) 0.033(3) 0.012(3) 0.010(3) 0.001(3)
C68 0.050(4) 0.039(3) 0.038(3) 0.016(3) 0.007(3) 0.002(3)
C69 0.038(3) 0.035(3) 0.032(3) 0.012(3) 0.011(3) 0.004(3)
C70 0.048(4) 0.043(4) 0.033(3) 0.015(3) 0.009(3) 0.005(3)
C71 0.048(4) 0.040(4) 0.029(3) 0.012(3) 0.010(3) 0.006(3)
C72 0.069(6) 0.043(5) 0.031(5) -0.005(4) 0.011(4) -0.009(5)
C73 0.052(6) 0.055(6) 0.041(6) -0.007(5) 0.023(5) -0.009(5)
C74 0.066(7) 0.082(8) 0.075(8) 0.009(7) 0.037(6) -0.002(6)
C75 0.055(7) 0.084(9) 0.061(8) -0.008(7) -0.011(6) 0.010(7)
C76 0.067(8) 0.033(6) 0.074(8) 0.005(5) -0.005(6) 0.005(5)
C77 0.066(7) 0.033(5) 0.054(7) 0.006(5) 0.010(5) -0.006(5)
C78 0.165(11) 0.163(11) 0.146(9) -0.022(8) 0.031(9) 0.006(9)
C79 0.053(7) 0.115(11) 0.073(9) 0.034(8) 0.028(6) 0.027(7)
C80 0.071(9) 0.060(8) 0.096(10) 0.008(7) 0.026(8) -0.002(7)
C81 0.128(9) 0.109(9) 0.110(9) 0.034(7) 0.024(7) -0.030(7)
C82 0.055(7) 0.071(9) 0.089(10) 0.016(7) 0.019(7) 0.001(6)
C83 0.020(3) 0.020(3) 0.020(3) 0.0034(11) 0.0042(12) 0.0006(10)
C84 0.046(7) 0.047(7) 0.058(7) 0.006(6) -0.003(6) -0.008(6)
C85 0.124(10) 0.136(10) 0.112(9) -0.011(8) 0.032(8) 0.026(8)
C86 0.060(8) 0.059(8) 0.062(8) 0.007(7) 0.010(7) -0.004(7)
C87 0.050(7) 0.046(7) 0.060(8) 0.010(7) 0.008(6) -0.011(6)

loop_
_atom_type_symbol
_atom_type_description
_atom_type_scat_dispersion_real
_atom_type_scat_dispersion_imag
_atom_type_scat_source
C C 0.0033 0.0016 'International Tables Vol C Tables 4.2.6.8 and 6.1.1.4'
H H 0.0000 0.0000 'International Tables Vol C Tables 4.2.6.8 and 6.1.1.4'
N N 0.0061 0.0033 'International Tables Vol C Tables 4.2.6.8 and 6.1.1.4'
O O 0.0106 0.0060 'International Tables Vol C Tables 4.2.6.8 and 6.1.1.4'
Cu Cu 0.3201 1.2651 'International Tables Vol C Tables 4.2.6.8 and 6.1.1.4'
Dy Dy -0.1892 4.4098 'International Tables Vol C Tables 4.2.6.8 and 6.1.1.4'

loop_
_geom_angle_atom_site_label_1
_geom_angle_atom_site_label_2
_geom_angle_atom_site_label_3
_geom_angle
O1 Cu1 N3 163.6(3)
O1 Cu1 N1 95.5(3)
N3 Cu1 N1 94.0(3)
O1 Cu1 O4 83.2(2)
N3 Cu1 O4 85.3(3)
N1 Cu1 O4 171.4(3)
O1 Cu1 O28 96.4(2)
N3 Cu1 O28 95.8(3)
N1 Cu1 O28 96.1(3)
O4 Cu1 O28 92.5(2)
O1 Cu1 Dy1 42.49(16)
N3 Cu1 Dy1 121.9(2)
N1 Cu1 Dy1 129.0(2)
O4 Cu1 Dy1 46.10(16)
O28 Cu1 Dy1 112.79(16)
O3 Cu2 O11 171.2(3)
O3 Cu2 N8 95.2(3)
O11 Cu2 N8 80.2(3)
O3 Cu2 N2 80.7(3)
O11 Cu2 N2 102.0(3)
N8 Cu2 N2 166.9(3)
O3 Cu2 O29 96.4(3)
O11 Cu2 O29 91.5(3)
N8 Cu2 O29 95.5(3)
N2 Cu2 O29 97.3(3)
O9 Cu3 N9 162.6(3)
O9 Cu3 N7 95.1(3)
N9 Cu3 N7 94.8(3)
O9 Cu3 O12 83.4(2)
N9 Cu3 O12 84.7(3)
N7 Cu3 O12 171.0(3)
O9 Cu3 O30 99.6(3)
N9 Cu3 O30 94.3(3)
N7 Cu3 O30 92.5(3)
O12 Cu3 O30 96.5(2)
O13 Cu4 N10 94.8(3)
O13 Cu4 N12 162.6(3)
N10 Cu4 N12 94.5(3)
O13 Cu4 O16 83.0(2)
N10 Cu4 O16 170.9(3)
N12 Cu4 O16 85.5(3)
O13 Cu4 O31 96.2(3)
N10 Cu4 O31 95.5(3)
N12 Cu4 O31 97.5(3)
O16 Cu4 O31 93.5(3)
O15 Cu5 O7 171.8(3)
O15 Cu5 N5 96.4(3)
O7 Cu5 N5 80.6(3)
O15 Cu5 N11 80.9(3)
O7 Cu5 N11 100.8(3)
N5 Cu5 N11 169.9(3)
O15 Cu5 O32 95.2(3)
O7 Cu5 O32 92.7(3)
N5 Cu5 O32 94.1(3)
N11 Cu5 O32 95.8(3)
O5 Cu6 N6 165.0(3)
O5 Cu6 N4 95.1(3)
N6 Cu6 N4 95.7(3)
O5 Cu6 O8 83.3(2)
N6 Cu6 O8 84.4(3)
N4 Cu6 O8 170.9(3)
O5 Cu6 O33 95.6(3)
N6 Cu6 O33 93.6(3)
N4 Cu6 O33 96.0(3)
O8 Cu6 O33 93.1(3)
O5 Dy1 O1 75.0(2)
O5 Dy1 O17 132.5(2)
O1 Dy1 O17 127.1(2)
O5 Dy1 O18 87.0(2)
O1 Dy1 O18 152.0(2)
O17 Dy1 O18 53.6(2)
O5 Dy1 O8 64.96(19)
O1 Dy1 O8 78.2(2)
O17 Dy1 O8 78.3(2)
O18 Dy1 O8 74.7(2)
O5 Dy1 O19 127.3(2)
O1 Dy1 O19 130.8(2)
O17 Dy1 O19 73.8(2)
O18 Dy1 O19 77.2(2)
O8 Dy1 O19 148.6(2)
O5 Dy1 O4 80.7(2)
O1 Dy1 O4 64.30(18)
O17 Dy1 O4 145.0(2)
O18 Dy1 O4 134.4(2)
O8 Dy1 O4 134.62(18)
O19 Dy1 O4 76.1(2)
O5 Dy1 O20 156.5(2)
O1 Dy1 O20 89.3(2)
O17 Dy1 O20 71.0(2)
O18 Dy1 O20 113.6(2)
O8 Dy1 O20 129.6(2)
O19 Dy1 O20 52.6(2)
O4 Dy1 O20 76.6(2)
O5 Dy1 O6 58.05(18)
O1 Dy1 O6 116.45(18)
O17 Dy1 O6 116.3(2)
O18 Dy1 O6 68.5(2)
O8 Dy1 O6 111.89(19)
O19 Dy1 O6 69.36(19)
O4 Dy1 O6 67.80(18)
O20 Dy1 O6 117.31(19)
O5 Dy1 C73 110.3(3)
O1 Dy1 C73 146.9(3)
O17 Dy1 C73 27.2(3)
O18 Dy1 C73 26.4(3)
O8 Dy1 C73 75.3(2)
O19 Dy1 C73 73.3(3)
O4 Dy1 C73 147.8(3)
O20 Dy1 C73 92.5(3)
O6 Dy1 C73 91.9(3)
O5 Dy1 O2 116.88(18)
O1 Dy1 O2 56.80(17)
O17 Dy1 O2 70.4(2)
O18 Dy1 O2 116.9(2)
O8 Dy1 O2 67.21(19)
O19 Dy1 O2 115.16(19)
O4 Dy1 O2 107.73(18)
O20 Dy1 O2 65.22(19)
O6 Dy1 O2 173.21(16)
C73 Dy1 O2 94.3(3)
O5 Dy1 N13 148.9(2)
O1 Dy1 N13 112.2(2)
O17 Dy1 N13 68.9(2)
O18 Dy1 N13 94.3(2)
O8 Dy1 N13 145.1(2)
O19 Dy1 N13 25.9(2)
O4 Dy1 N13 76.3(2)
O20 Dy1 N13 26.8(2)
O6 Dy1 N13 93.5(2)
C73 Dy1 N13 80.6(3)
O2 Dy1 N13 90.2(2)
O13 Dy2 O9 74.9(2)
O13 Dy2 O16 64.77(19)
O9 Dy2 O16 81.46(19)
O13 Dy2 O23 126.3(2)
O9 Dy2 O23 129.7(2)
O16 Dy2 O23 147.3(2)
O13 Dy2 O22 152.0(2)
O9 Dy2 O22 86.8(2)
O16 Dy2 O22 134.0(2)
O23 Dy2 O22 52.8(2)
O13 Dy2 O25 131.0(2)
O9 Dy2 O25 129.0(2)
O16 Dy2 O25 76.6(2)
O23 Dy2 O25 75.1(2)
O22 Dy2 O25 77.0(2)
O13 Dy2 O26 88.0(2)
O9 Dy2 O26 155.5(2)
O16 Dy2 O26 75.3(2)
O23 Dy2 O26 74.7(2)
O22 Dy2 O26 115.1(2)
O25 Dy2 O26 52.5(2)
O13 Dy2 O12 77.4(2)
O9 Dy2 O12 64.90(18)
O16 Dy2 O12 134.80(18)
O23 Dy2 O12 75.7(2)
O22 Dy2 O12 75.6(2)
O25 Dy2 O12 148.3(2)
O26 Dy2 O12 129.0(2)
O13 Dy2 O10 117.60(19)
O9 Dy2 O10 59.09(18)
O16 Dy2 O10 68.54(19)
O23 Dy2 O10 115.5(2)
O22 Dy2 O10 67.3(2)
O25 Dy2 O10 70.1(2)
O26 Dy2 O10 117.37(19)
O12 Dy2 O10 112.67(19)
C7 N1 N2 111.3(6)
C7 N1 Cu1 124.3(6)
N2 N1 Cu1 124.4(5)
C8 N2 N1 122.4(7)
C8 N2 Cu2 124.9(6)
N1 N2 Cu2 112.6(5)
C9 N3 C13 121.4(7)
C9 N3 Cu1 127.5(6)
C13 N3 Cu1 110.8(5)
C25 N4 N5 110.5(7)
C25 N4 Cu6 126.7(6)
N5 N4 Cu6 122.8(5)
C26 N5 N4 124.2(7)
C26 N5 Cu5 122.3(6)
N4 N5 Cu5 113.1(5)
C27 N6 C31 120.8(8)
C27 N6 Cu6 127.0(6)
C31 N6 Cu6 111.9(6)
C43 N7 N8 110.7(6)
C43 N7 Cu3 126.2(5)
N8 N7 Cu3 123.0(5)
C44 N8 N7 124.3(7)
C44 N8 Cu2 122.5(6)
N7 N8 Cu2 113.1(5)
C45 N9 C49 119.9(7)
C45 N9 Cu3 127.5(6)
C49 N9 Cu3 112.5(5)
C61 N10 N11 110.4(7)
C61 N10 Cu4 125.5(6)
N11 N10 Cu4 124.1(5)
C62 N11 N10 122.2(7)
C62 N11 Cu5 124.7(6)
N10 N11 Cu5 112.9(5)
C63 N12 C66 120.8(7)
C63 N12 Cu4 128.3(6)
C66 N12 Cu4 110.7(5)
O21 N13 O19 124.0(8)
O21 N13 O20 120.5(8)
O19 N13 O20 115.6(7)
O21 N13 Dy1 175.6(7)
O19 N13 Dy1 57.0(4)
O20 N13 Dy1 58.8(4)
O24 N14 O23 120.6(10)
O24 N14 O22 122.3(10)
O23 N14 O22 117.1(8)
O25 N15 O26 120.5(11)
O25 N15 O27 120.2(11)
O26 N15 O27 119.3(11)
O35 N16 O36 119.7(9)
O35 N16 O34 119.9(9)
O36 N16 O34 120.4(9)
C2 O1 Cu1 123.6(5)
C2 O1 Dy1 130.9(5)
Cu1 O1 Dy1 104.6(2)
C3 O2 C18 117.0(7)
C3 O2 Dy1 111.3(5)
C18 O2 Dy1 129.8(5)
C7 O3 Cu2 114.3(5)
C15 O4 Cu1 109.2(5)
C15 O4 Dy1 142.8(5)
Cu1 O4 Dy1 98.7(2)
C20 O5 Cu6 125.1(5)
C20 O5 Dy1 128.3(5)
Cu6 O5 Dy1 105.2(2)
C21 O6 C36 116.6(7)
C21 O6 Dy1 113.1(5)
C36 O6 Dy1 128.7(5)
C25 O7 Cu5 113.7(5)
C33 O8 Cu6 110.2(5)
C33 O8 Dy1 145.4(5)
Cu6 O8 Dy1 99.1(2)
C38 O9 Cu3 124.8(5)
C38 O9 Dy2 127.8(5)
Cu3 O9 Dy2 105.9(2)
C39 O10 C54 116.6(7)
C39 O10 Dy2 113.0(5)
C54 O10 Dy2 129.0(5)
C43 O11 Cu2 113.9(5)
C51 O12 Cu3 110.4(5)
C51 O12 Dy2 140.6(5)
Cu3 O12 Dy2 98.4(2)
C56 O13 Cu4 123.0(5)
C56 O13 Dy2 131.8(5)
Cu4 O13 Dy2 105.1(2)
C57 O14 C72 116.9(7)
C61 O15 Cu5 113.4(5)
C69 O16 Cu4 109.8(5)
C69 O16 Dy2 142.7(5)
Cu4 O16 Dy2 98.6(2)
C73 O17 Dy1 93.5(6)
C73 O18 Dy1 93.4(6)
N13 O19 Dy1 97.2(5)
N13 O20 Dy1 94.3(5)
N14 O22 Dy2 94.8(6)
N14 O23 Dy2 95.1(6)
N15 O25 Dy2 93.8(6)
N15 O26 Dy2 93.1(7)
C75 O28 Cu1 123.4(7)
C75 O28 H28 118.3
Cu1 O28 H28 118.3
C76 O29 Cu2 130.6(7)
C76 O29 H29 114.7
Cu2 O29 H29 114.7
C77 O30 Cu3 127.0(6)
C77 O30 H30 116.5
Cu3 O30 H30 116.5
C78 O31 Cu4 113.9(10)
C78 O31 H31 123.0
Cu4 O31 H31 123.0
C79 O32 Cu5 125.8(7)
C79 O32 H32 117.1
Cu5 O32 H32 117.1
C80 O33 Cu6 129.0(7)
C80 O33 H33 115.5
Cu6 O33 H33 115.5
C81 O41 H41 109.5
C82 O42 H42 109.5
C85 O43 H43 109.5
C2 C1 C6 118.4(8)
C2 C1 C7 123.9(8)
C6 C1 C7 117.7(7)
O1 C2 C1 125.2(8)
O1 C2 C3 115.6(7)
C1 C2 C3 119.1(8)
C4 C3 O2 125.6(8)
C4 C3 C2 121.2(8)
O2 C3 C2 113.1(7)
C3 C4 C5 118.9(8)
C3 C4 H4 120.5
C5 C4 H4 120.5
C6 C5 C4 120.8(9)
C6 C5 H5 119.6
C4 C5 H5 119.6
C5 C6 C1 121.5(8)
C5 C6 H6 119.2
C1 C6 H6 119.2
O3 C7 N1 120.9(7)
O3 C7 C1 116.4(7)
N1 C7 C1 122.6(7)
N2 C8 C9 131.3(8)
N2 C8 H8 114.4
C9 C8 H8 114.4
N3 C9 C10 121.1(8)
N3 C9 C8 120.0(7)
C10 C9 C8 118.9(7)
C11 C10 C9 118.1(8)
C11 C10 H10 121.0
C9 C10 H10 121.0
C10 C11 C12 121.8(8)
C10 C11 H11 119.1
C12 C11 H11 119.1
C11 C12 C14 125.2(8)
C11 C12 C13 116.2(8)
C14 C12 C13 118.5(8)
N3 C13 C15 116.2(7)
N3 C13 C12 121.4(8)
C15 C13 C12 122.4(8)
C16 C14 C12 118.5(9)
C16 C14 H14 120.8
C12 C14 H14 120.8
O4 C15 C17 125.4(8)
O4 C15 C13 117.1(7)
C17 C15 C13 117.5(8)
C14 C16 C17 122.2(9)
C14 C16 H16 118.9
C17 C16 H16 118.9
C15 C17 C16 120.8(8)
C15 C17 H17 119.6
C16 C17 H17 119.6
O2 C18 H18A 109.5
O2 C18 H18B 109.5
H18A C18 H18B 109.5
O2 C18 H18C 109.5
H18A C18 H18C 109.5
H18B C18 H18C 109.5
C24 C19 C20 118.0(8)
C24 C19 C25 117.0(8)
C20 C19 C25 125.0(7)
O5 C20 C21 115.7(7)
O5 C20 C19 124.2(8)
C21 C20 C19 120.1(8)
O6 C21 C22 126.1(8)
O6 C21 C20 112.2(7)
C22 C21 C20 121.6(8)
C23 C22 C21 118.3(8)
C23 C22 H22 120.8
C21 C22 H22 120.8
C22 C23 C24 122.0(8)
C22 C23 H23 119.0
C24 C23 H23 119.0
C23 C24 C19 120.0(8)
C23 C24 H24 120.0
C19 C24 H24 120.0
O7 C25 N4 121.3(8)
O7 C25 C19 117.9(7)
N4 C25 C19 120.8(7)
N5 C26 C27 130.6(9)
N5 C26 H26 114.7
C27 C26 H26 114.7
N6 C27 C28 121.0(9)
N6 C27 C26 119.4(8)
C28 C27 C26 119.6(9)
C29 C28 C27 118.4(9)
C29 C28 H28A 120.8
C27 C28 H28A 120.8
C28 C29 C30 121.7(10)
C28 C29 H29A 119.2
C30 C29 H29A 119.2
C29 C30 C32 126.0(10)
C29 C30 C31 116.2(9)
C32 C30 C31 117.9(9)
N6 C31 C30 121.8(9)
N6 C31 C33 115.4(8)
C30 C31 C33 122.8(9)
C34 C32 C30 118.7(10)
C34 C32 H32A 120.6
C30 C32 H32A 120.6
O8 C33 C35 126.9(9)
O8 C33 C31 116.5(8)
C35 C33 C31 116.5(9)
C32 C34 C35 122.9(9)
C32 C34 H34 118.6
C35 C34 H34 118.6
C33 C35 C34 121.2(10)
C33 C35 H35 119.4
C34 C35 H35 119.4
O6 C36 H36A 109.5
O6 C36 H36B 109.5
H36A C36 H36B 109.5
O6 C36 H36C 109.5
H36A C36 H36C 109.5
H36B C36 H36C 109.5
C42 C37 C38 117.5(8)
C42 C37 C43 117.2(7)
C38 C37 C43 125.3(7)
O9 C38 C37 125.3(7)
O9 C38 C39 115.4(7)
C37 C38 C39 119.2(8)
C40 C39 O10 125.7(8)
C40 C39 C38 122.2(8)
O10 C39 C38 112.1(7)
C39 C40 C41 118.2(8)
C39 C40 H40 120.9
C41 C40 H40 120.9
C42 C41 C40 121.6(8)
C42 C41 H41A 119.2
C40 C41 H41A 119.2
C41 C42 C37 121.3(8)
C41 C42 H42A 119.4
C37 C42 H42A 119.4
O11 C43 N7 121.4(7)
O11 C43 C37 118.3(7)
N7 C43 C37 120.3(7)
N8 C44 C45 130.1(8)
N8 C44 H44 114.9
C45 C44 H44 114.9
N9 C45 C46 121.7(8)
N9 C45 C44 119.9(8)
C46 C45 C44 118.4(8)
C47 C46 C45 118.4(9)
C47 C46 H46 120.8
C45 C46 H46 120.8
C46 C47 C48 121.7(9)
C46 C47 H47 119.2
C48 C47 H47 119.2
C50 C48 C49 118.9(9)
C50 C48 C47 125.9(9)
C49 C48 C47 115.2(8)
N9 C49 C48 122.9(8)
N9 C49 C51 115.5(7)
C48 C49 C51 121.6(8)
C52 C50 C48 118.9(9)
C52 C50 H50 120.6
C48 C50 H50 120.6
O12 C51 C53 126.7(8)
O12 C51 C49 116.5(8)
C53 C51 C49 116.9(8)
C50 C52 C53 122.5(9)
C50 C52 H52 118.7
C53 C52 H52 118.7
C51 C53 C52 121.1(9)
C51 C53 H53 119.4
C52 C53 H53 119.4
O10 C54 H54A 109.5
O10 C54 H54B 109.5
H54A C54 H54B 109.5
O10 C54 H54C 109.5
H54A C54 H54C 109.5
H54B C54 H54C 109.5
C56 C55 C60 119.1(8)
C56 C55 C61 124.8(8)
C60 C55 C61 116.0(7)
O13 C56 C55 123.9(8)
O13 C56 C57 117.4(7)
C55 C56 C57 118.6(8)
C58 C57 O14 125.6(8)
C58 C57 C56 122.8(8)
O14 C57 C56 111.7(7)
C57 C58 C59 117.9(9)
C57 C58 H58 121.0
C59 C58 H58 121.0
C60 C59 C58 121.7(9)
C60 C59 H59 119.2
C58 C59 H59 119.2
C59 C60 C55 119.8(8)
C59 C60 H60 120.1
C55 C60 H60 120.1
O15 C61 N10 122.1(8)
O15 C61 C55 117.5(7)
N10 C61 C55 120.4(7)
N11 C62 C63 132.0(8)
N11 C62 H62 114.0
C63 C62 H62 114.0
N12 C63 C64 121.0(8)
N12 C63 C62 118.5(8)
C64 C63 C62 120.5(8)
C65 C64 C63 120.1(8)
C65 C64 H64 120.0
C63 C64 H64 120.0
C64 C65 C67 121.0(9)
C64 C65 H65 119.5
C67 C65 H65 119.5
N12 C66 C67 121.1(8)
N12 C66 C69 115.8(7)
C67 C66 C69 123.1(8)
C68 C67 C65 127.5(8)
C68 C67 C66 116.5(8)
C65 C67 C66 116.0(8)
C70 C68 C67 120.8(9)
C70 C68 H68 119.6
C67 C68 H68 119.6
O16 C69 C71 126.1(8)
O16 C69 C66 116.7(7)
C71 C69 C66 117.2(8)
C68 C70 C71 121.6(8)
C68 C70 H70 119.2
C71 C70 H70 119.2
C69 C71 C70 120.6(9)
C69 C71 H71 119.7
C70 C71 H71 119.7
O14 C72 H72A 109.5
O14 C72 H72B 109.5
H72A C72 H72B 109.5
O14 C72 H72C 109.5
H72A C72 H72C 109.5
H72B C72 H72C 109.5
O18 C73 O17 119.5(9)
O18 C73 C74 122.5(12)
O17 C73 C74 118.1(11)
O18 C73 Dy1 60.2(5)
O17 C73 Dy1 59.3(5)
C74 C73 Dy1 177.0(9)
C73 C74 H74A 109.5
C73 C74 H74B 109.5
H74A C74 H74B 109.5
C73 C74 H74C 109.5
H74A C74 H74C 109.5
H74B C74 H74C 109.5
O28 C75 H75A 109.5
O28 C75 H75B 109.5
H75A C75 H75B 109.5
O28 C75 H75C 109.5
H75A C75 H75C 109.5
H75B C75 H75C 109.5
O29 C76 H76A 109.5
O29 C76 H76B 109.5
H76A C76 H76B 109.5
O29 C76 H76C 109.5
H76A C76 H76C 109.5
H76B C76 H76C 109.5
O30 C77 H77A 109.5
O30 C77 H77B 109.5
H77A C77 H77B 109.5
O30 C77 H77C 109.5
H77A C77 H77C 109.5
H77B C77 H77C 109.5
O31 C78 H78A 109.5
O31 C78 H78B 109.5
H78A C78 H78B 109.5
O31 C78 H78C 109.5
H78A C78 H78C 109.5
H78B C78 H78C 109.5
O32 C79 H79A 109.5
O32 C79 H79B 109.5
H79A C79 H79B 109.5
O32 C79 H79C 109.5
H79A C79 H79C 109.5
H79B C79 H79C 109.5
O33 C80 H80A 109.5
O33 C80 H80B 109.5
H80A C80 H80B 109.5
O33 C80 H80C 109.5
H80A C80 H80C 109.5
H80B C80 H80C 109.5
O41 C81 H81A 109.5
O41 C81 H81B 109.5
H81A C81 H81B 109.5
O41 C81 H81C 109.5
H81A C81 H81C 109.5
H81B C81 H81C 109.5
O42 C82 H82A 109.5
O42 C82 H82B 109.5
H82A C82 H82B 109.5
O42 C82 H82C 109.5
H82A C82 H82C 109.5
H82B C82 H82C 109.5
O37 C83 O38 125.6(18)
O37 C83 C84 121.3(18)
O38 C83 C84 110.8(16)
O43 C85 H85A 109.5
O43 C85 H85B 109.5
H85A C85 H85B 109.5
O43 C85 H85C 109.5
H85A C85 H85C 109.5
H85B C85 H85C 109.5
O39 C87 O40 112(2)
O39 C87 C86 135(2)
O40 C87 C86 111(2)

loop_
_geom_bond_atom_site_label_1
_geom_bond_atom_site_label_2
_geom_bond_distance
Cu1 O1 1.889(5)
Cu1 N3 1.921(6)
Cu1 N1 1.932(7)
Cu1 O4 1.962(5)
Cu1 O28 2.332(7)
Cu1 Dy1 3.3671(10)
Cu2 O3 1.919(6)
Cu2 O11 1.932(5)
Cu2 N8 1.979(7)
Cu2 N2 1.981(7)
Cu2 O29 2.249(7)
Cu3 O9 1.885(5)
Cu3 N9 1.910(7)
Cu3 N7 1.937(7)
Cu3 O12 1.986(6)
Cu3 O30 2.327(7)
Cu4 O13 1.880(6)
Cu4 N10 1.919(7)
Cu4 N12 1.922(7)
Cu4 O16 1.965(5)
Cu4 O31 2.329(7)
Cu5 O15 1.918(6)
Cu5 O7 1.928(6)
Cu5 N5 1.961(7)
Cu5 N11 1.963(7)
Cu5 O32 2.238(7)
Cu6 O5 1.878(6)
Cu6 N6 1.917(7)
Cu6 N4 1.925(7)
Cu6 O8 1.966(6)
Cu6 O33 2.308(8)
Dy1 O5 2.332(6)
Dy1 O1 2.351(5)
Dy1 O17 2.394(6)
Dy1 O18 2.415(6)
Dy1 O8 2.426(6)
Dy1 O19 2.435(6)
Dy1 O4 2.455(5)
Dy1 O20 2.472(6)
Dy1 O6 2.768(6)
Dy1 C73 2.779(10)
Dy1 O2 2.870(6)
Dy1 N13 2.882(8)
Dy2 O13 2.323(6)
Dy2 O9 2.335(5)
Dy2 O16 2.432(6)
Dy2 O23 2.436(6)
Dy2 O22 2.439(7)
Dy2 O25 2.440(6)
Dy2 O26 2.451(6)
Dy2 O12 2.461(5)
Dy2 O10 2.707(6)
N1 C7 1.348(10)
N1 N2 1.400(9)
N2 C8 1.293(11)
N3 C9 1.317(10)
N3 C13 1.354(10)
N4 C25 1.357(11)
N4 N5 1.396(9)
N5 C26 1.295(11)
N6 C27 1.327(12)
N6 C31 1.351(11)
N7 C43 1.359(10)
N7 N8 1.390(9)
N8 C44 1.284(11)
N9 C45 1.319(11)
N9 C49 1.362(11)
N10 C61 1.342(11)
N10 N11 1.401(9)
N11 C62 1.305(11)
N12 C63 1.314(10)
N12 C66 1.372(10)
N13 O21 1.206(10)
N13 O19 1.267(9)
N13 O20 1.305(10)
N14 O24 1.256(11)
N14 O23 1.269(11)
N14 O22 1.273(11)
N15 O25 1.242(12)
N15 O26 1.251(12)
N15 O27 1.256(13)
N16 O35 1.236(10)
N16 O36 1.250(10)
N16 O34 1.268(11)
O1 C2 1.323(10)
O2 C3 1.382(10)
O2 C18 1.435(10)
O3 C7 1.286(9)
O4 C15 1.346(10)
O5 C20 1.343(10)
O6 C21 1.380(10)
O6 C36 1.444(10)
O7 C25 1.267(9)
O8 C33 1.332(11)
O9 C38 1.317(10)
O10 C39 1.404(10)
O10 C54 1.432(9)
O11 C43 1.266(9)
O12 C51 1.339(10)
O13 C56 1.318(10)
O14 C57 1.394(10)
O14 C72 1.430(10)
O15 C61 1.275(10)
O16 C69 1.338(10)
O17 C73 1.273(13)
O18 C73 1.237(12)
O28 C75 1.376(13)
O28 H28 0.9500
O29 C76 1.399(12)
O29 H29 0.9500
O30 C77 1.429(12)
O30 H30 0.9500
O31 C78 1.494(9)
O31 H31 0.9500
O32 C79 1.448(13)
O32 H32 0.9500
O33 C80 1.396(14)
O33 H33 0.9500
O37 C83 1.08(2)
O38 C83 1.188(19)
O39 C87 1.11(3)
O40 C87 1.14(3)
O41 C81 1.395(16)
O41 H41 0.8400
O42 C82 1.412(13)
O42 H42 0.8400
O43 C85 1.338(18)
O43 H43 0.8400
C1 C2 1.402(11)
C1 C6 1.415(12)
C1 C7 1.475(11)
C2 C3 1.408(12)
C3 C4 1.378(12)
C4 C5 1.403(13)
C4 H4 0.9500
C5 C6 1.349(12)
C5 H5 0.9500
C6 H6 0.9500
C8 C9 1.439(11)
C8 H8 0.9500
C9 C10 1.416(12)
C10 C11 1.381(12)
C10 H10 0.9500
C11 C12 1.394(12)
C11 H11 0.9500
C12 C14 1.413(12)
C12 C13 1.424(12)
C13 C15 1.421(12)
C14 C16 1.384(13)
C14 H14 0.9500
C15 C17 1.370(12)
C16 C17 1.420(13)
C16 H16 0.9500
C17 H17 0.9500
C18 H18A 0.9800
C18 H18B 0.9800
C18 H18C 0.9800
C19 C24 1.406(12)
C19 C20 1.419(11)
C19 C25 1.463(12)
C20 C21 1.397(12)
C21 C22 1.383(12)
C22 C23 1.382(12)
C22 H22 0.9500
C23 C24 1.399(12)
C23 H23 0.9500
C24 H24 0.9500
C26 C27 1.466(12)
C26 H26 0.9500
C27 C28 1.413(13)
C28 C29 1.382(13)
C28 H28A 0.9500
C29 C30 1.389(14)
C29 H29A 0.9500
C30 C32 1.407(13)
C30 C31 1.428(13)
C31 C33 1.432(13)
C32 C34 1.370(15)
C32 H32A 0.9500
C33 C35 1.361(12)
C34 C35 1.412(14)
C34 H34 0.9500
C35 H35 0.9500
C36 H36A 0.9800
C36 H36B 0.9800
C36 H36C 0.9800
C37 C42 1.408(11)
C37 C38 1.411(11)
C37 C43 1.469(11)
C38 C39 1.411(11)
C39 C40 1.369(12)
C40 C41 1.383(12)
C40 H40 0.9500
C41 C42 1.377(12)
C41 H41A 0.9500
C42 H42A 0.9500
C44 C45 1.462(12)
C44 H44 0.9500
C45 C46 1.429(12)
C46 C47 1.361(13)
C46 H46 0.9500
C47 C48 1.428(13)
C47 H47 0.9500
C48 C50 1.387(13)
C48 C49 1.420(12)
C49 C51 1.440(12)
C50 C52 1.360(13)
C50 H50 0.9500
C51 C53 1.346(12)
C52 C53 1.418(13)
C52 H52 0.9500
C53 H53 0.9500
C54 H54A 0.9800
C54 H54B 0.9800
C54 H54C 0.9800
C55 C56 1.399(11)
C55 C60 1.424(12)
C55 C61 1.476(12)
C56 C57 1.412(12)
C57 C58 1.372(12)
C58 C59 1.398(13)
C58 H58 0.9500
C59 C60 1.383(13)
C59 H59 0.9500
C60 H60 0.9500
C62 C63 1.449(11)
C62 H62 0.9500
C63 C64 1.394(12)
C64 C65 1.352(12)
C64 H64 0.9500
C65 C67 1.416(13)
C65 H65 0.9500
C66 C67 1.417(12)
C66 C69 1.438(12)
C67 C68 1.403(12)
C68 C70 1.372(13)
C68 H68 0.9500
C69 C71 1.362(11)
C70 C71 1.416(13)
C70 H70 0.9500
C71 H71 0.9500
C72 H72A 0.9800
C72 H72B 0.9800
C72 H72C 0.9800
C73 C74 1.399(14)
C74 H74A 0.9800
C74 H74B 0.9800
C74 H74C 0.9800
C75 H75A 0.9800
C75 H75B 0.9800
C75 H75C 0.9800
C76 H76A 0.9800
C76 H76B 0.9800
C76 H76C 0.9800
C77 H77A 0.9800
C77 H77B 0.9800
C77 H77C 0.9800
C78 H78A 0.9800
C78 H78B 0.9800
C78 H78C 0.9800
C79 H79A 0.9800
C79 H79B 0.9800
C79 H79C 0.9800
C80 H80A 0.9800
C80 H80B 0.9800
C80 H80C 0.9800
C81 H81A 0.9800
C81 H81B 0.9800
C81 H81C 0.9800
C82 H82A 0.9800
C82 H82B 0.9800
C82 H82C 0.9800
C83 C84 1.30(3)
C85 H85A 0.9800
C85 H85B 0.9800
C85 H85C 0.9800
C86 C87 1.464(10)
